data_7000220
loop_
_publ_author_name
'Lee, Yong-Min'
'Kim, Eun-Sook'
'Kim, Hee-Jin'
'Choi, Hee Jung'
'Kim, Young-Inn'
'Kang, Sung Kwon'
'Choi, Sung-Nak'

_publ_section_title
;
 Selective complexation of 3d metal(ii) ions with multidentate and
 chiral isomers derived from condensation of 2-pyridinecarboxaldehyde
 with triethylenetetramine
;
_journal_issue 1
_journal_name_full 'Dalton Transactions'
_journal_page_first 126
_journal_page_last 133
_journal_paper_doi 10.1039/b815621b
_journal_year 2009
_chemical_absolute_configuration ad
_chemical_formula_moiety 'C18 H24 Br Cu N6, H2 O, Br'
_chemical_formula_sum 'C18 H26 Br2 Cu N6 O'
_chemical_formula_weight 565.81
_chemical_name_common
;
dibromo(2,2'-(1,2-ethanediylbis(1,3-diazolidine-2-yl))bis-
pyridine)copper(ii) monohydrate
;
_chemical_name_systematic
; dibromo(2,2'-[1,2-ethanediylbis(1,3-diazolidine-2-yl)]bis-pyridine)copper(II)
monohydrate
;
_space_group_IT_number 19
_symmetry_cell_setting orthorhombic
_symmetry_space_group_name_Hall 'P 2ac 2ab'
_symmetry_space_group_name_H-M 'P 21 21 21'
_atom_sites_solution_hydrogens geom
_atom_sites_solution_primary direct
_atom_sites_solution_secondary difmap
_audit_creation_method SHELXL-97
_cell_angle_alpha 90.00
_cell_angle_beta 90.00
_cell_angle_gamma 90.00
_cell_formula_units_Z 4
_cell_length_a 8.0217(6)
_cell_length_b 8.9627(7)
_cell_length_c 29.924(2)
_cell_measurement_reflns_used 6368
_cell_measurement_temperature 293(2)
_cell_measurement_theta_max 27.20
_cell_measurement_theta_min 2.37
_cell_volume 2151.4(3)
_computing_cell_refinement 'Bruker SMART'
_computing_data_collection 'Bruker SMART'
_computing_data_reduction 'Bruker SAINT'
_computing_molecular_graphics 'Ortep-3 for Windows (Farrugia, 1997)'
_computing_publication_material 'WinGX publication routines (Farrugia, 1999)'
_computing_structure_refinement 'SHELXL-97 (Sheldrick, 1997)'
_computing_structure_solution 'SHELXS-97 (Sheldrick, 1997)'
_diffrn_ambient_temperature 293(2)
_diffrn_measured_fraction_theta_full 0.992
_diffrn_measured_fraction_theta_max 0.992
_diffrn_measurement_device_type 'Bruker SMART APEX'
_diffrn_measurement_method '\w scans'
_diffrn_radiation_monochromator graphite
_diffrn_radiation_source 'sealed tube'
_diffrn_radiation_type MoK\a
_diffrn_radiation_wavelength 0.71073
_diffrn_reflns_av_R_equivalents 0.0211
_diffrn_reflns_av_sigmaI/netI 0.0376
_diffrn_reflns_limit_h_max 10
_diffrn_reflns_limit_h_min -8
_diffrn_reflns_limit_k_max 11
_diffrn_reflns_limit_k_min -11
_diffrn_reflns_limit_l_max 30
_diffrn_reflns_limit_l_min -38
_diffrn_reflns_number 13157
_diffrn_reflns_theta_full 27.50
_diffrn_reflns_theta_max 27.50
_diffrn_reflns_theta_min 1.36
_exptl_absorpt_coefficient_mu 4.751
_exptl_absorpt_correction_T_max 0.310
_exptl_absorpt_correction_T_min 0.268
_exptl_absorpt_correction_type empirical
_exptl_absorpt_process_details 'SADABS 2.03, (Sheldrick, 2002)'
_exptl_crystal_colour 'dark blue'
_exptl_crystal_density_diffrn 1.747
_exptl_crystal_density_method 'not measured'
_exptl_crystal_description block
_exptl_crystal_F_000 1132
_exptl_crystal_size_max 0.30
_exptl_crystal_size_mid 0.28
_exptl_crystal_size_min 0.25
_refine_diff_density_max 0.604
_refine_diff_density_min -0.202
_refine_diff_density_rms 0.062
_refine_ls_abs_structure_details 'Flack (1983), 2027 Friedel pairs'
_refine_ls_abs_structure_Flack 0.008(8)
_refine_ls_extinction_method none
_refine_ls_goodness_of_fit_ref 0.987
_refine_ls_hydrogen_treatment mixed
_refine_ls_matrix_type full
_refine_ls_number_parameters 265
_refine_ls_number_reflns 4852
_refine_ls_number_restraints 4
_refine_ls_restrained_S_all 0.987
_refine_ls_R_factor_all 0.0326
_refine_ls_R_factor_gt 0.0268
_refine_ls_shift/su_max 0.003
_refine_ls_shift/su_mean 0.000
_refine_ls_structure_factor_coef Fsqd
_refine_ls_weighting_details 'calc w=1/[\s^2^(Fo^2^)+(0.0282P)^2^] where P=(Fo^2^+2Fc^2^)/3'
_refine_ls_weighting_scheme calc
_refine_ls_wR_factor_gt 0.0579
_refine_ls_wR_factor_ref 0.0592
_reflns_number_gt 4274
_reflns_number_total 4852
_reflns_threshold_expression >2sigma(I)
_cod_data_source_file b815621b.txt
_cod_data_source_block Cu(edibPy)Br2
_cod_depositor_comments
;
The following automatic conversions were performed:
'_symmetry_cell_setting' value 'Orthorhombic' changed to 'orthorhombic'
according to '/home/saulius/struct/CIF-dictionaries/cif_core.dic'
dictionary named 'cif_core.dic' version 2.4.1 from 2010-06-29.

Automatic conversion script
Id: cif_fix_enum 1527 2010-12-29 10:47:43Z saulius 
;
_cod_original_sg_symbol_H-M 'P2(1)2(1)2(1) '
_cod_database_code 7000220

loop_
_symmetry_equiv_pos_as_xyz
'x, y, z'
'-x+1/2, -y, z+1/2'
'-x, y+1/2, -z+1/2'
'x+1/2, -y+1/2, -z'

loop_
_atom_site_label
_atom_site_type_symbol
_atom_site_fract_x
_atom_site_fract_y
_atom_site_fract_z
_atom_site_U_iso_or_equiv
_atom_site_adp_type
_atom_site_occupancy
_atom_site_symmetry_multiplicity
_atom_site_calc_flag
_atom_site_refinement_flags
_atom_site_disorder_assembly
_atom_site_disorder_group
Cu Cu 0.53163(4) 0.67318(3) 0.607982(10) 0.02944(8) Uani 1 1 d . . .
Br1 Br 0.65176(4) 0.82338(3) 0.543456(9) 0.04448(8) Uani 1 1 d . . .
N1 N 0.3198(3) 0.7906(2) 0.60825(8) 0.0363(5) Uani 1 1 d . . .
C2 C 0.2280(4) 0.8233(3) 0.57205(11) 0.0462(7) Uani 1 1 d . . .
H2 H 0.2594 0.7849 0.5444 0.055 Uiso 1 1 calc R . .
C3 C 0.0884(4) 0.9124(4) 0.57483(14) 0.0586(10) Uani 1 1 d . . .
H3 H 0.0237 0.9313 0.5497 0.070 Uiso 1 1 calc R . .
C4 C 0.0471(4) 0.9721(4) 0.61525(16) 0.0674(12) Uani 1 1 d . . .
H4 H -0.0457 1.0338 0.6177 0.081 Uiso 1 1 calc R . .
C5 C 0.1408(4) 0.9419(4) 0.65186(13) 0.0563(9) Uani 1 1 d . . .
H5 H 0.1130 0.9834 0.6793 0.068 Uiso 1 1 calc R . .
C6 C 0.2782(4) 0.8490(3) 0.64821(10) 0.0399(7) Uani 1 1 d . . .
C7 C 0.3896(4) 0.8082(3) 0.68672(9) 0.0424(7) Uani 1 1 d . . .
H7 H 0.3449 0.7211 0.7025 0.051 Uiso 1 1 calc R . .
N8 N 0.4081(4) 0.9318(3) 0.71723(9) 0.0543(7) Uani 1 1 d D . .
H8N H 0.453(4) 0.900(4) 0.7427(9) 0.065 Uiso 1 1 d D . .
C9 C 0.5302(4) 1.0276(3) 0.69494(11) 0.0505(8) Uani 1 1 d . . .
H9A H 0.5939 1.0838 0.7168 0.061 Uiso 1 1 calc R . .
H9B H 0.4748 1.0972 0.6751 0.061 Uiso 1 1 calc R . .
C10 C 0.6446(4) 0.9232(3) 0.66846(10) 0.0430(7) Uani 1 1 d . . .
H10A H 0.6595 0.9595 0.6382 0.052 Uiso 1 1 calc R . .
H10B H 0.7530 0.9159 0.6827 0.052 Uiso 1 1 calc R . .
N11 N 0.5584(3) 0.7741(2) 0.66836(7) 0.0326(5) Uani 1 1 d . . .
C12 C 0.6483(4) 0.6617(3) 0.69621(9) 0.0445(7) Uani 1 1 d . . .
H12A H 0.5733 0.5813 0.7043 0.053 Uiso 1 1 calc R . .
H12B H 0.6886 0.7080 0.7234 0.053 Uiso 1 1 calc R . .
C13 C 0.7922(4) 0.6011(3) 0.66981(11) 0.0489(8) Uani 1 1 d . . .
H13A H 0.8733 0.6794 0.6645 0.059 Uiso 1 1 calc R . .
H13B H 0.8463 0.5217 0.6864 0.059 Uiso 1 1 calc R . .
N14 N 0.7283(3) 0.5425(2) 0.62624(8) 0.0342(5) Uani 1 1 d . . .
C15 C 0.8659(4) 0.5170(4) 0.59346(11) 0.0490(8) Uani 1 1 d . . .
H15A H 0.9550 0.5887 0.5979 0.059 Uiso 1 1 calc R . .
H15B H 0.8251 0.5263 0.5631 0.059 Uiso 1 1 calc R . .
C16 C 0.9279(4) 0.3585(4) 0.60232(12) 0.0570(9) Uani 1 1 d . . .
H16A H 0.9404 0.3045 0.5744 0.068 Uiso 1 1 calc R . .
H16B H 1.0350 0.3609 0.6174 0.068 Uiso 1 1 calc R . .
N17 N 0.8025(3) 0.2862(3) 0.63070(9) 0.0487(7) Uani 1 1 d D . .
H17N H 0.836(4) 0.270(4) 0.6593(7) 0.058 Uiso 1 1 d D . .
C18 C 0.6623(4) 0.3861(3) 0.63173(9) 0.0356(6) Uani 1 1 d . . .
H18 H 0.6034 0.3769 0.6603 0.043 Uiso 1 1 calc R . .
C19 C 0.5430(3) 0.3572(3) 0.59320(9) 0.0325(6) Uani 1 1 d . . .
C20 C 0.5192(4) 0.2178(3) 0.57487(10) 0.0427(7) Uani 1 1 d . . .
H20 H 0.5793 0.1364 0.5854 0.051 Uiso 1 1 calc R . .
C21 C 0.4062(4) 0.2002(3) 0.54092(11) 0.0506(8) Uani 1 1 d . . .
H21 H 0.3888 0.1066 0.5283 0.061 Uiso 1 1 calc R . .
C22 C 0.3194(4) 0.3209(4) 0.52576(11) 0.0551(8) Uani 1 1 d . . .
H22 H 0.2422 0.3114 0.5028 0.066 Uiso 1 1 calc R . .
C23 C 0.3491(4) 0.4569(3) 0.54531(11) 0.0482(8) Uani 1 1 d . . .
H23 H 0.2906 0.5394 0.5348 0.058 Uiso 1 1 calc R . .
N24 N 0.4575(3) 0.4768(2) 0.57859(8) 0.0332(5) Uani 1 1 d . . .
Br2 Br 0.23826(5) 0.41458(4) 0.700874(14) 0.06428(12) Uani 1 1 d . . .
OW O -0.0964(5) 0.1980(4) 0.72637(13) 0.0986(11) Uani 1 1 d D . .
H1W H -0.082(7) 0.124(4) 0.7402(17) 0.118 Uiso 1 1 d D . .
H2W H -0.028(5) 0.262(5) 0.730(2) 0.118 Uiso 1 1 d D . .

loop_
_atom_site_aniso_label
_atom_site_aniso_U_11
_atom_site_aniso_U_22
_atom_site_aniso_U_33
_atom_site_aniso_U_23
_atom_site_aniso_U_13
_atom_site_aniso_U_12
Cu 0.03300(16) 0.02646(15) 0.02887(15) -0.00074(14) -0.00116(12) 0.00646(14)
Br1 0.05134(17) 0.04301(16) 0.03909(15) 0.00956(15) 0.00927(13) 0.00077(15)
N1 0.0316(12) 0.0292(12) 0.0481(14) -0.0025(10) 0.0026(10) 0.0035(9)
C2 0.0403(16) 0.0365(15) 0.0618(19) -0.0013(16) -0.0128(14) 0.0017(15)
C3 0.0342(17) 0.0412(18) 0.101(3) 0.007(2) -0.0114(18) 0.0065(15)
C4 0.0350(18) 0.0421(19) 0.125(4) 0.001(2) 0.015(2) 0.0108(16)
C5 0.0417(19) 0.0446(19) 0.083(3) -0.0119(17) 0.0228(19) 0.0067(16)
C6 0.0382(15) 0.0272(14) 0.0543(18) -0.0042(13) 0.0170(13) -0.0034(12)
C7 0.0572(18) 0.0297(14) 0.0401(15) -0.0034(12) 0.0188(13) -0.0053(14)
N8 0.077(2) 0.0446(15) 0.0413(15) -0.0125(13) 0.0139(14) 0.0012(15)
C9 0.065(2) 0.0347(15) 0.052(2) -0.0136(14) -0.0053(17) -0.0017(16)
C10 0.0525(18) 0.0334(15) 0.0432(16) -0.0002(13) 0.0020(15) -0.0084(15)
N11 0.0450(14) 0.0242(10) 0.0284(11) -0.0008(9) 0.0012(10) 0.0002(10)
C12 0.0700(19) 0.0325(14) 0.0309(14) 0.0014(12) -0.0117(14) 0.0028(16)
C13 0.055(2) 0.0363(16) 0.056(2) -0.0028(15) -0.0199(15) 0.0040(15)
N14 0.0361(12) 0.0266(11) 0.0399(13) 0.0014(10) -0.0043(10) 0.0059(10)
C15 0.0388(17) 0.0470(17) 0.061(2) 0.0006(15) 0.0052(15) 0.0070(15)
C16 0.052(2) 0.055(2) 0.064(2) -0.0069(17) -0.0035(17) 0.0272(16)
N17 0.0601(18) 0.0368(14) 0.0492(16) 0.0023(12) -0.0135(13) 0.0185(12)
C18 0.0486(16) 0.0241(13) 0.0342(14) 0.0031(11) -0.0032(13) 0.0067(13)
C19 0.0396(14) 0.0277(13) 0.0303(13) 0.0028(10) 0.0039(11) 0.0056(12)
C20 0.0561(19) 0.0299(14) 0.0423(17) 0.0019(11) 0.0017(14) 0.0027(14)
C21 0.058(2) 0.0365(17) 0.057(2) -0.0093(15) -0.0005(16) -0.0030(15)
C22 0.057(2) 0.055(2) 0.0540(18) -0.0137(17) -0.0151(15) -0.0032(18)
C23 0.0527(19) 0.0403(16) 0.0517(18) -0.0012(14) -0.0159(17) 0.0092(15)
N24 0.0371(12) 0.0264(11) 0.0361(13) -0.0004(9) -0.0012(10) 0.0026(10)
Br2 0.0650(2) 0.0553(2) 0.0726(3) 0.00979(18) -0.01675(19) -0.00799(18)
OW 0.084(2) 0.122(3) 0.090(2) 0.031(2) -0.0179(18) -0.025(2)

loop_
_atom_type_symbol
_atom_type_description
_atom_type_scat_dispersion_real
_atom_type_scat_dispersion_imag
_atom_type_scat_source
C C 0.0033 0.0016 'International Tables Vol C Tables 4.2.6.8 and 6.1.1.4'
H H 0.0000 0.0000 'International Tables Vol C Tables 4.2.6.8 and 6.1.1.4'
N N 0.0061 0.0033 'International Tables Vol C Tables 4.2.6.8 and 6.1.1.4'
O O 0.0106 0.0060 'International Tables Vol C Tables 4.2.6.8 and 6.1.1.4'
Cu Cu 0.3201 1.2651 'International Tables Vol C Tables 4.2.6.8 and 6.1.1.4'
Br Br -0.2901 2.4595 'International Tables Vol C Tables 4.2.6.8 and 6.1.1.4'

loop_
_geom_angle_atom_site_label_1
_geom_angle_atom_site_label_2
_geom_angle_atom_site_label_3
_geom_angle
_geom_angle_site_symmetry_1
_geom_angle_site_symmetry_3
_geom_angle_publ_flag
N1 Cu N11 81.48(10) . . ?
N1 Cu N14 163.54(10) . . ?
N11 Cu N14 86.31(9) . . ?
N1 Cu N24 101.92(9) . . ?
N11 Cu N24 142.38(9) . . ?
N14 Cu N24 81.19(9) . . ?
N1 Cu Br1 92.66(7) . . ?
N11 Cu Br1 113.55(6) . . ?
N14 Cu Br1 102.37(7) . . ?
N24 Cu Br1 103.77(7) . . ?
C2 N1 C6 119.7(2) . . ?
C2 N1 Cu 125.3(2) . . ?
C6 N1 Cu 114.74(19) . . ?
N1 C2 C3 121.6(3) . . ?
N1 C2 H2 119.2 . . ?
C3 C2 H2 119.2 . . ?
C4 C3 C2 118.6(3) . . ?
C4 C3 H3 120.7 . . ?
C2 C3 H3 120.7 . . ?
C5 C4 C3 120.2(3) . . ?
C5 C4 H4 119.9 . . ?
C3 C4 H4 119.9 . . ?
C4 C5 C6 119.8(3) . . ?
C4 C5 H5 120.1 . . ?
C6 C5 H5 120.1 . . ?
N1 C6 C5 120.0(3) . . ?
N1 C6 C7 116.0(2) . . ?
C5 C6 C7 124.0(3) . . ?
N8 C7 N11 107.3(2) . . ?
N8 C7 C6 111.1(3) . . ?
N11 C7 C6 107.9(2) . . ?
N8 C7 H7 110.2 . . ?
N11 C7 H7 110.2 . . ?
C6 C7 H7 110.2 . . ?
C7 N8 C9 103.3(2) . . ?
C7 N8 H8N 110(3) . . ?
C9 N8 H8N 108(3) . . ?
N8 C9 C10 106.2(2) . . ?
N8 C9 H9A 110.5 . . ?
C10 C9 H9A 110.5 . . ?
N8 C9 H9B 110.5 . . ?
C10 C9 H9B 110.5 . . ?
H9A C9 H9B 108.7 . . ?
N11 C10 C9 105.6(2) . . ?
N11 C10 H10A 110.6 . . ?
C9 C10 H10A 110.6 . . ?
N11 C10 H10B 110.6 . . ?
C9 C10 H10B 110.6 . . ?
H10A C10 H10B 108.8 . . ?
C7 N11 C12 111.8(2) . . ?
C7 N11 C10 103.5(2) . . ?
C12 N11 C10 112.1(2) . . ?
C7 N11 Cu 108.83(16) . . ?
C12 N11 Cu 104.31(16) . . ?
C10 N11 Cu 116.46(18) . . ?
N11 C12 C13 108.8(2) . . ?
N11 C12 H12A 109.9 . . ?
C13 C12 H12A 109.9 . . ?
N11 C12 H12B 109.9 . . ?
C13 C12 H12B 109.9 . . ?
H12A C12 H12B 108.3 . . ?
N14 C13 C12 108.8(2) . . ?
N14 C13 H13A 109.9 . . ?
C12 C13 H13A 109.9 . . ?
N14 C13 H13B 109.9 . . ?
C12 C13 H13B 109.9 . . ?
H13A C13 H13B 108.3 . . ?
C15 N14 C13 111.9(2) . . ?
C15 N14 C18 100.9(2) . . ?
C13 N14 C18 110.6(2) . . ?
C15 N14 Cu 118.93(19) . . ?
C13 N14 Cu 107.26(17) . . ?
C18 N14 Cu 106.95(17) . . ?
N14 C15 C16 105.6(3) . . ?
N14 C15 H15A 110.6 . . ?
C16 C15 H15A 110.6 . . ?
N14 C15 H15B 110.6 . . ?
C16 C15 H15B 110.6 . . ?
H15A C15 H15B 108.8 . . ?
N17 C16 C15 106.7(2) . . ?
N17 C16 H16A 110.4 . . ?
C15 C16 H16A 110.4 . . ?
N17 C16 H16B 110.4 . . ?
C15 C16 H16B 110.4 . . ?
H16A C16 H16B 108.6 . . ?
C18 N17 C16 105.9(2) . . ?
C18 N17 H17N 108(2) . . ?
C16 N17 H17N 114(2) . . ?
N17 C18 N14 107.6(2) . . ?
N17 C18 C19 111.7(2) . . ?
N14 C18 C19 107.3(2) . . ?
N17 C18 H18 110.1 . . ?
N14 C18 H18 110.1 . . ?
C19 C18 H18 110.1 . . ?
N24 C19 C20 121.5(3) . . ?
N24 C19 C18 115.5(2) . . ?
C20 C19 C18 123.0(2) . . ?
C21 C20 C19 119.4(3) . . ?
C21 C20 H20 120.3 . . ?
C19 C20 H20 120.3 . . ?
C22 C21 C20 119.5(3) . . ?
C22 C21 H21 120.3 . . ?
C20 C21 H21 120.3 . . ?
C21 C22 C23 118.3(3) . . ?
C21 C22 H22 120.8 . . ?
C23 C22 H22 120.8 . . ?
N24 C23 C22 123.4(3) . . ?
N24 C23 H23 118.3 . . ?
C22 C23 H23 118.3 . . ?
C23 N24 C19 117.9(2) . . ?
C23 N24 Cu 128.50(19) . . ?
C19 N24 Cu 113.31(18) . . ?
H1W OW H2W 116(6) . . ?

loop_
_geom_bond_atom_site_label_1
_geom_bond_atom_site_label_2
_geom_bond_distance
_geom_bond_site_symmetry_2
_geom_bond_publ_flag
Cu N1 1.999(2) . ?
Cu N11 2.032(2) . ?
Cu N14 2.039(2) . ?
Cu N24 2.055(2) . ?
Cu Br1 2.5434(4) . ?
N1 C2 1.342(4) . ?
N1 C6 1.347(4) . ?
C2 C3 1.378(4) . ?
C2 H2 0.9300 . ?
C3 C4 1.364(6) . ?
C3 H3 0.9300 . ?
C4 C5 1.356(5) . ?
C4 H4 0.9300 . ?
C5 C6 1.386(4) . ?
C5 H5 0.9300 . ?
C6 C7 1.503(4) . ?
C7 N8 1.443(4) . ?
C7 N11 1.493(4) . ?
C7 H7 0.9800 . ?
N8 C9 1.464(4) . ?
N8 H8N 0.892(18) . ?
C9 C10 1.531(4) . ?
C9 H9A 0.9700 . ?
C9 H9B 0.9700 . ?
C10 N11 1.505(3) . ?
C10 H10A 0.9700 . ?
C10 H10B 0.9700 . ?
N11 C12 1.493(3) . ?
C12 C13 1.500(5) . ?
C12 H12A 0.9700 . ?
C12 H12B 0.9700 . ?
C13 N14 1.496(4) . ?
C13 H13A 0.9700 . ?
C13 H13B 0.9700 . ?
N14 C15 1.494(4) . ?
N14 C18 1.507(3) . ?
C15 C16 1.528(4) . ?
C15 H15A 0.9700 . ?
C15 H15B 0.9700 . ?
C16 N17 1.467(4) . ?
C16 H16A 0.9700 . ?
C16 H16B 0.9700 . ?
N17 C18 1.438(4) . ?
N17 H17N 0.908(17) . ?
C18 C19 1.521(4) . ?
C18 H18 0.9800 . ?
C19 N24 1.346(3) . ?
C19 C20 1.377(4) . ?
C20 C21 1.371(4) . ?
C20 H20 0.9300 . ?
C21 C22 1.365(5) . ?
C21 H21 0.9300 . ?
C22 C23 1.373(4) . ?
C22 H22 0.9300 . ?
C23 N24 1.334(4) . ?
C23 H23 0.9300 . ?
OW H1W 0.787(19) . ?
OW H2W 0.80(2) . ?

loop_
_geom_hbond_atom_site_label_D
_geom_hbond_atom_site_label_H
_geom_hbond_atom_site_label_A
_geom_hbond_distance_DH
_geom_hbond_distance_HA
_geom_hbond_distance_DA
_geom_hbond_angle_DHA
_geom_hbond_site_symmetry_A
N8 H8N Br2 0.892(18) 3.00(3) 3.752(3) 143(3) 3_656
N17 H17N OW 0.908(17) 2.178(19) 3.079(4) 172(3) 1_655
OW H1W Br2 0.787(19) 2.87(4) 3.534(3) 144(5) 3_546
OW H2W Br2 0.80(2) 2.68(3) 3.399(4) 151(6) .
